data_1519711
loop_
_publ_author_name
'Comanescu, C. C.'
'Vyushkova, M.'
'Iluc, V. M.'

_publ_section_title
;
 Palladium carbene complexes as persistent radicals
;
_journal_issue 8
_journal_name_full 'Chem. Sci.'
_journal_page_first 4570
_journal_paper_doi 10.1039/C5SC01441G
_journal_volume 6
_journal_year 2015
_chemical_formula_sum 'C26 H39 Cl P2 Pd'
_chemical_formula_weight 555.36
_chemical_name_systematic
; 
 ? 
;
_space_group_IT_number 14
_symmetry_cell_setting monoclinic
_symmetry_space_group_name_Hall '-P 2ybc'
_symmetry_space_group_name_H-M 'P 1 21/c 1'
_atom_sites_solution_hydrogens geom
_atom_sites_solution_primary direct
_atom_sites_solution_secondary difmap
_audit_creation_method SHELXL-97
_cell_angle_alpha 90.00
_cell_angle_beta 99.2340(13)
_cell_angle_gamma 90.00
_cell_formula_units_Z 8
_cell_length_a 11.2685(8)
_cell_length_b 20.7303(14)
_cell_length_c 23.1605(16)
_cell_measurement_temperature 120(2)
_cell_volume 5340.2(6)
_computing_structure_refinement 'SHELXL-97 (Sheldrick, 1997)'
_computing_structure_solution 'SHELXS-97 (Sheldrick, 1990)'
_diffrn_ambient_temperature 120(2)
_diffrn_measured_fraction_theta_full 1.000
_diffrn_measured_fraction_theta_max 1.000
_diffrn_radiation_monochromator graphite
_diffrn_radiation_source 'fine-focus sealed tube'
_diffrn_radiation_type MoK\a
_diffrn_radiation_wavelength 0.71073
_diffrn_reflns_av_R_equivalents 0.0607
_diffrn_reflns_av_sigmaI/netI 0.0391
_diffrn_reflns_limit_h_max 13
_diffrn_reflns_limit_h_min -13
_diffrn_reflns_limit_k_max 24
_diffrn_reflns_limit_k_min -24
_diffrn_reflns_limit_l_max 27
_diffrn_reflns_limit_l_min -27
_diffrn_reflns_number 62725
_diffrn_reflns_theta_full 25.00
_diffrn_reflns_theta_max 25.00
_diffrn_reflns_theta_min 1.33
_exptl_absorpt_coefficient_mu 0.926
_exptl_absorpt_correction_T_max 0.7454
_exptl_absorpt_correction_T_min 0.7137
_exptl_absorpt_correction_type multi-scan
_exptl_absorpt_process_details 'Bruker AXS area detector scaling and absorption correction'
_exptl_crystal_density_diffrn 1.382
_exptl_crystal_density_method 'not measured'
_exptl_crystal_description block
_exptl_crystal_F_000 2304
_exptl_crystal_size_max 0.10
_exptl_crystal_size_mid 0.09
_exptl_crystal_size_min 0.08
_refine_diff_density_max 0.851
_refine_diff_density_min -0.547
_refine_diff_density_rms 0.089
_refine_ls_extinction_method none
_refine_ls_goodness_of_fit_ref 1.108
_refine_ls_hydrogen_treatment constr
_refine_ls_matrix_type full
_refine_ls_number_parameters 569
_refine_ls_number_reflns 9411
_refine_ls_number_restraints 0
_refine_ls_restrained_S_all 1.108
_refine_ls_R_factor_all 0.0557
_refine_ls_R_factor_gt 0.0419
_refine_ls_shift/su_max 0.004
_refine_ls_shift/su_mean 0.000
_refine_ls_structure_factor_coef Fsqd
_refine_ls_weighting_details 'calc w=1/[\s^2^(Fo^2^)+(0.0230P)^2^+12.8625P] where P=(Fo^2^+2Fc^2^)/3'
_refine_ls_weighting_scheme calc
_refine_ls_wR_factor_gt 0.0827
_refine_ls_wR_factor_ref 0.0867
_reflns_number_gt 7826
_reflns_number_total 9411
_reflns_threshold_expression >2sigma(I)
_cod_data_source_file c5sc01441g3.cif
_cod_data_source_block cc254
_cod_depositor_comments 'Adding full bibliography for 1519705--1519713.cif.'
_cod_original_sg_symbol_H-M P2(1)/c
_cod_database_code 1519711

loop_
_symmetry_equiv_pos_as_xyz
'x, y, z'
'-x, y+1/2, -z+1/2'
'-x, -y, -z'
'x, -y-1/2, z-1/2'

loop_
_atom_site_label
_atom_site_type_symbol
_atom_site_fract_x
_atom_site_fract_y
_atom_site_fract_z
_atom_site_U_iso_or_equiv
_atom_site_adp_type
_atom_site_occupancy
_atom_site_symmetry_multiplicity
_atom_site_calc_flag
_atom_site_refinement_flags
_atom_site_disorder_assembly
_atom_site_disorder_group
C12 C 0.5034(4) 0.2251(2) 0.47734(19) 0.0298(10) Uani 1 1 d . A 1
C22 C 0.6189(4) 0.1951(2) 0.4586(2) 0.0333(11) Uani 1 1 d . A 1
H22A H 0.6031 0.1501 0.4468 0.050 Uiso 1 1 calc R A 1
H22B H 0.6852 0.1968 0.4915 0.050 Uiso 1 1 calc R A 1
H22C H 0.6406 0.2196 0.4256 0.050 Uiso 1 1 calc R A 1
Pd3 Pd 0.439(2) 0.1817(7) 0.5558(4) 0.030(2) Uani 0.131(12) 1 d P A 2
Cl2 Cl 0.45948(9) 0.09518(5) 0.62723(5) 0.0274(2) Uani 1 1 d . . .
Pd2 Pd 0.4786(2) 0.16822(9) 0.54898(5) 0.0155(4) Uani 0.869(12) 1 d P A .
P22 P 0.30408(10) 0.13795(5) 0.49142(5) 0.0252(2) Uani 1 1 d . . .
P21 P 0.62632(10) 0.23339(5) 0.60021(5) 0.0223(2) Uani 1 1 d . . .
Pd1 Pd 0.08191(3) 0.511401(14) 0.308263(14) 0.01813(9) Uani 1 1 d . . .
Cl1 Cl 0.09327(10) 0.62588(5) 0.29280(5) 0.0330(3) Uani 1 1 d . . .
C11 C 0.0853(3) 0.41436(18) 0.33183(17) 0.0182(8) Uani 1 1 d . . .
P11 P 0.22457(9) 0.47953(5) 0.25065(5) 0.0191(2) Uani 1 1 d . . .
P12 P -0.09210(9) 0.51448(5) 0.34486(5) 0.0206(2) Uani 1 1 d . . .
C21 C 0.2024(3) 0.4071(2) 0.37683(18) 0.0225(9) Uani 1 1 d . . .
H21A H 0.2710 0.4222 0.3593 0.034 Uiso 1 1 calc R . .
H21B H 0.2141 0.3617 0.3879 0.034 Uiso 1 1 calc R . .
H21C H 0.1960 0.4330 0.4116 0.034 Uiso 1 1 calc R . .
C31 C 0.0956(3) 0.37538(18) 0.27703(17) 0.0179(8) Uani 1 1 d . . .
C32 C 0.1788(3) 0.39557(18) 0.24116(17) 0.0186(8) Uani 1 1 d . . .
C33 C 0.2088(3) 0.35674(19) 0.19694(17) 0.0215(9) Uani 1 1 d . . .
H33 H 0.2700 0.3698 0.1756 0.026 Uiso 1 1 calc R . .
C34 C 0.1491(4) 0.2988(2) 0.18408(19) 0.0264(10) Uani 1 1 d . . .
H34 H 0.1711 0.2711 0.1549 0.032 Uiso 1 1 calc R . .
C35 C 0.0571(4) 0.2815(2) 0.21410(19) 0.0267(10) Uani 1 1 d . . .
H35 H 0.0112 0.2438 0.2031 0.032 Uiso 1 1 calc R . .
C36 C 0.0314(3) 0.31892(19) 0.26011(18) 0.0232(9) Uani 1 1 d . . .
H36 H -0.0312 0.3059 0.2806 0.028 Uiso 1 1 calc R . .
C41 C -0.0164(3) 0.39225(19) 0.36368(17) 0.0206(9) Uani 1 1 d . . .
C43 C -0.2004(4) 0.4140(2) 0.40293(19) 0.0287(10) Uani 1 1 d . . .
H43 H -0.2622 0.4433 0.4088 0.034 Uiso 1 1 calc R . .
C42 C -0.1071(3) 0.43467(19) 0.37406(18) 0.0206(9) Uani 1 1 d . . .
C44 C -0.2029(4) 0.3516(2) 0.4228(2) 0.0326(11) Uani 1 1 d . . .
H44 H -0.2668 0.3375 0.4420 0.039 Uiso 1 1 calc R . .
C45 C -0.1115(4) 0.3094(2) 0.4147(2) 0.0305(10) Uani 1 1 d . . .
H45 H -0.1121 0.2664 0.4289 0.037 Uiso 1 1 calc R . .
C46 C -0.0195(4) 0.3295(2) 0.38596(19) 0.0274(10) Uani 1 1 d . . .
H46 H 0.0430 0.3001 0.3812 0.033 Uiso 1 1 calc R . .
C51 C 0.5321(4) 0.2951(2) 0.49934(19) 0.0289(10) Uani 1 1 d . . .
C52 C 0.6091(4) 0.3044(2) 0.55354(19) 0.0246(9) Uani 1 1 d . A .
C54 C 0.6182(4) 0.4188(2) 0.5359(2) 0.0358(11) Uani 1 1 d . A .
H54 H 0.6512 0.4601 0.5462 0.043 Uiso 1 1 calc R . .
C55 C 0.5330(4) 0.4109(2) 0.4863(2) 0.0391(12) Uani 1 1 d . . .
H55 H 0.5023 0.4478 0.4646 0.047 Uiso 1 1 calc R A .
C56 C 0.4915(4) 0.3503(2) 0.4676(2) 0.0347(11) Uani 1 1 d . A .
H56 H 0.4346 0.3462 0.4328 0.042 Uiso 1 1 calc R . .
C61 C 0.4043(4) 0.2213(2) 0.42489(19) 0.0331(11) Uani 1 1 d . . .
C62 C 0.3043(4) 0.1834(2) 0.42524(18) 0.0273(10) Uani 1 1 d . A .
C63 C 0.2183(5) 0.1761(2) 0.3751(2) 0.0413(13) Uani 1 1 d . . .
H63 H 0.1513 0.1485 0.3760 0.050 Uiso 1 1 calc R A .
C64 C 0.2295(6) 0.2080(2) 0.3247(2) 0.0526(16) Uani 1 1 d . A .
H64 H 0.1683 0.2052 0.2914 0.063 Uiso 1 1 calc R . .
C65 C 0.3308(6) 0.2443(3) 0.3228(2) 0.0476(15) Uani 1 1 d . . .
H65 H 0.3405 0.2653 0.2874 0.057 Uiso 1 1 calc R A .
C66 C 0.4180(5) 0.2510(2) 0.3708(2) 0.0415(12) Uani 1 1 d . A .
H66 H 0.4882 0.2755 0.3681 0.050 Uiso 1 1 calc R . .
C71 C -0.2309(4) 0.5222(2) 0.2908(2) 0.0315(11) Uani 1 1 d . . .
H71 H -0.3008 0.5143 0.3116 0.038 Uiso 1 1 calc R . .
C72 C -0.0998(4) 0.5764(2) 0.4014(2) 0.0357(11) Uani 1 1 d . . .
H72 H -0.0998 0.6190 0.3812 0.043 Uiso 1 1 calc R . .
C73 C -0.2332(4) 0.4705(3) 0.2438(2) 0.0446(13) Uani 1 1 d . . .
H73A H -0.3102 0.4723 0.2173 0.067 Uiso 1 1 calc R . .
H73B H -0.2234 0.4279 0.2623 0.067 Uiso 1 1 calc R . .
H73C H -0.1674 0.4782 0.2216 0.067 Uiso 1 1 calc R . .
C74 C -0.2441(5) 0.5891(3) 0.2650(3) 0.0531(15) Uani 1 1 d . . .
H74A H -0.1748 0.5987 0.2458 0.080 Uiso 1 1 calc R . .
H74B H -0.2483 0.6206 0.2961 0.080 Uiso 1 1 calc R . .
H74C H -0.3180 0.5914 0.2362 0.080 Uiso 1 1 calc R . .
C75 C 0.0132(5) 0.5743(3) 0.4457(2) 0.0459(13) Uani 1 1 d . . .
H75A H 0.0827 0.5829 0.4264 0.069 Uiso 1 1 calc R . .
H75B H 0.0216 0.5316 0.4640 0.069 Uiso 1 1 calc R . .
H75C H 0.0089 0.6071 0.4758 0.069 Uiso 1 1 calc R . .
C76 C -0.2127(5) 0.5755(3) 0.4309(2) 0.0514(15) Uani 1 1 d . . .
H76A H -0.2845 0.5723 0.4009 0.077 Uiso 1 1 calc R . .
H76B H -0.2162 0.6152 0.4534 0.077 Uiso 1 1 calc R . .
H76C H -0.2093 0.5382 0.4572 0.077 Uiso 1 1 calc R . .
C77 C 0.3923(3) 0.48509(19) 0.2656(2) 0.0255(10) Uani 1 1 d . . .
H77 H 0.4191 0.4920 0.2269 0.031 Uiso 1 1 calc R . .
C78 C 0.1884(4) 0.5105(2) 0.17456(19) 0.0290(10) Uani 1 1 d . . .
H78 H 0.2272 0.4811 0.1489 0.035 Uiso 1 1 calc R . .
C79 C 0.4261(4) 0.5456(2) 0.3015(3) 0.0512(16) Uani 1 1 d . . .
H79A H 0.5113 0.5554 0.3018 0.077 Uiso 1 1 calc R . .
H79B H 0.4118 0.5387 0.3417 0.077 Uiso 1 1 calc R . .
H79C H 0.3770 0.5819 0.2842 0.077 Uiso 1 1 calc R . .
C80 C 0.4574(4) 0.4258(2) 0.2922(2) 0.0330(11) Uani 1 1 d . . .
H80A H 0.4296 0.3879 0.2685 0.049 Uiso 1 1 calc R . .
H80B H 0.4406 0.4198 0.3321 0.049 Uiso 1 1 calc R . .
H80C H 0.5441 0.4312 0.2932 0.049 Uiso 1 1 calc R . .
C81 C 0.0529(4) 0.5082(2) 0.1536(2) 0.0409(12) Uani 1 1 d . . .
H81A H 0.0357 0.5202 0.1122 0.061 Uiso 1 1 calc R . .
H81B H 0.0127 0.5385 0.1766 0.061 Uiso 1 1 calc R . .
H81C H 0.0233 0.4644 0.1586 0.061 Uiso 1 1 calc R . .
C82 C 0.2363(5) 0.5785(2) 0.1673(2) 0.0431(13) Uani 1 1 d . . .
H82A H 0.2108 0.5930 0.1270 0.065 Uiso 1 1 calc R . .
H82B H 0.3243 0.5781 0.1761 0.065 Uiso 1 1 calc R . .
H82C H 0.2045 0.6079 0.1942 0.065 Uiso 1 1 calc R . .
C83 C 0.7894(4) 0.2129(2) 0.6167(2) 0.0306(10) Uani 1 1 d . A .
H83 H 0.8167 0.2252 0.6584 0.037 Uiso 1 1 calc R . .
C84 C 0.5950(4) 0.2647(2) 0.67091(19) 0.0286(10) Uani 1 1 d . A .
H84 H 0.6467 0.3037 0.6809 0.034 Uiso 1 1 calc R . .
C85 C 0.8701(4) 0.2496(2) 0.5808(2) 0.0391(12) Uani 1 1 d . . .
H85A H 0.8393 0.2443 0.5390 0.059 Uiso 1 1 calc R A .
H85B H 0.9521 0.2324 0.5894 0.059 Uiso 1 1 calc R . .
H85C H 0.8707 0.2955 0.5910 0.059 Uiso 1 1 calc R . .
C86 C 0.8054(4) 0.1399(2) 0.6135(2) 0.0448(13) Uani 1 1 d . . .
H86A H 0.7859 0.1258 0.5727 0.067 Uiso 1 1 calc R A .
H86B H 0.7517 0.1185 0.6369 0.067 Uiso 1 1 calc R . .
H86C H 0.8890 0.1287 0.6289 0.067 Uiso 1 1 calc R . .
C87 C 0.6253(5) 0.2170(2) 0.7204(2) 0.0404(12) Uani 1 1 d . . .
H87A H 0.5830 0.1763 0.7099 0.061 Uiso 1 1 calc R A .
H87B H 0.6003 0.2344 0.7559 0.061 Uiso 1 1 calc R . .
H87C H 0.7122 0.2092 0.7275 0.061 Uiso 1 1 calc R . .
C88 C 0.4637(4) 0.2865(2) 0.6648(2) 0.0412(12) Uani 1 1 d . . .
H88A H 0.4472 0.3184 0.6333 0.062 Uiso 1 1 calc R A .
H88B H 0.4494 0.3059 0.7017 0.062 Uiso 1 1 calc R . .
H88C H 0.4107 0.2492 0.6556 0.062 Uiso 1 1 calc R . .
C89 C 0.2750(4) 0.0542(2) 0.4674(2) 0.0399(12) Uani 1 1 d . A .
H89 H 0.1991 0.0537 0.4384 0.048 Uiso 1 1 calc R . .
C90 C 0.1713(4) 0.1658(2) 0.5228(2) 0.0376(12) Uani 1 1 d . A .
H90 H 0.1778 0.1477 0.5632 0.045 Uiso 1 1 calc R . .
C91 C 0.3755(5) 0.0323(2) 0.4365(2) 0.0464(13) Uani 1 1 d . . .
H91A H 0.3640 -0.0132 0.4257 0.070 Uiso 1 1 calc R A .
H91B H 0.4525 0.0377 0.4625 0.070 Uiso 1 1 calc R . .
H91C H 0.3754 0.0583 0.4011 0.070 Uiso 1 1 calc R . .
C92 C 0.2568(5) 0.0096(2) 0.5187(2) 0.0501(14) Uani 1 1 d . . .
H92A H 0.2416 -0.0346 0.5042 0.075 Uiso 1 1 calc R A .
H92B H 0.1879 0.0247 0.5360 0.075 Uiso 1 1 calc R . .
H92C H 0.3292 0.0102 0.5484 0.075 Uiso 1 1 calc R . .
C93 C 0.1794(4) 0.2400(2) 0.5280(2) 0.0415(12) Uani 1 1 d . . .
H93A H 0.1683 0.2591 0.4887 0.062 Uiso 1 1 calc R A .
H93B H 0.2585 0.2522 0.5492 0.062 Uiso 1 1 calc R . .
H93C H 0.1166 0.2558 0.5491 0.062 Uiso 1 1 calc R . .
C94 C 0.0513(4) 0.1451(3) 0.4886(3) 0.0595(17) Uani 1 1 d . . .
H94A H 0.0412 0.1638 0.4493 0.089 Uiso 1 1 calc R A .
H94B H -0.0136 0.1601 0.5088 0.089 Uiso 1 1 calc R . .
H94C H 0.0486 0.0980 0.4857 0.089 Uiso 1 1 calc R . .
C53 C 0.6552(4) 0.3650(2) 0.5706(2) 0.0282(10) Uani 1 1 d . . .
H53 H 0.7115 0.3697 0.6055 0.034 Uiso 1 1 calc R A .

loop_
_atom_site_aniso_label
_atom_site_aniso_U_11
_atom_site_aniso_U_22
_atom_site_aniso_U_33
_atom_site_aniso_U_23
_atom_site_aniso_U_13
_atom_site_aniso_U_12
C12 0.031(2) 0.034(3) 0.025(2) -0.002(2) 0.008(2) 0.005(2)
C22 0.037(3) 0.034(3) 0.031(3) -0.002(2) 0.013(2) 0.002(2)
Pd3 0.031(5) 0.034(3) 0.025(2) 0.0032(17) 0.007(3) 0.009(4)
Cl2 0.0274(5) 0.0285(6) 0.0283(6) 0.0067(5) 0.0107(5) 0.0016(4)
Pd2 0.0137(6) 0.0186(4) 0.0144(3) -0.0005(2) 0.0028(2) 0.0017(3)
P22 0.0200(5) 0.0283(6) 0.0270(6) -0.0063(5) 0.0033(5) 0.0023(5)
P21 0.0233(6) 0.0228(6) 0.0195(6) 0.0005(4) -0.0002(5) 0.0005(4)
Pd1 0.01648(16) 0.01518(15) 0.02405(18) 0.00132(13) 0.00725(13) 0.00039(12)
Cl1 0.0393(6) 0.0164(5) 0.0468(7) 0.0027(5) 0.0177(5) 0.0020(4)
C11 0.0129(19) 0.018(2) 0.024(2) 0.0034(17) 0.0048(17) 0.0002(15)
P11 0.0182(5) 0.0178(5) 0.0229(6) -0.0002(4) 0.0078(4) -0.0013(4)
P12 0.0174(5) 0.0200(5) 0.0257(6) 0.0035(5) 0.0076(4) 0.0039(4)
C21 0.018(2) 0.027(2) 0.023(2) 0.0025(18) 0.0034(17) 0.0042(17)
C31 0.0159(19) 0.018(2) 0.019(2) 0.0054(16) 0.0011(16) 0.0018(16)
C32 0.0137(19) 0.020(2) 0.022(2) 0.0016(17) 0.0011(16) 0.0021(16)
C33 0.020(2) 0.022(2) 0.023(2) -0.0007(18) 0.0029(17) 0.0002(17)
C34 0.026(2) 0.026(2) 0.026(2) -0.0030(19) 0.0000(19) 0.0015(18)
C35 0.024(2) 0.020(2) 0.034(3) -0.0022(19) -0.0007(19) -0.0059(18)
C36 0.019(2) 0.021(2) 0.030(2) 0.0058(18) 0.0040(18) -0.0009(17)
C41 0.017(2) 0.024(2) 0.021(2) 0.0007(17) 0.0034(17) 0.0005(17)
C43 0.023(2) 0.030(2) 0.036(3) 0.003(2) 0.010(2) 0.0013(19)
C42 0.0132(19) 0.025(2) 0.025(2) 0.0034(18) 0.0061(17) -0.0012(16)
C44 0.029(2) 0.035(3) 0.038(3) 0.010(2) 0.018(2) -0.002(2)
C45 0.034(3) 0.025(2) 0.035(3) 0.010(2) 0.016(2) -0.0007(19)
C46 0.026(2) 0.026(2) 0.032(2) 0.009(2) 0.0097(19) 0.0068(19)
C51 0.026(2) 0.033(3) 0.029(2) 0.008(2) 0.008(2) 0.0035(19)
C52 0.018(2) 0.024(2) 0.033(3) 0.0027(19) 0.0064(18) -0.0017(17)
C54 0.043(3) 0.022(2) 0.047(3) 0.001(2) 0.021(2) 0.000(2)
C55 0.039(3) 0.034(3) 0.047(3) 0.009(2) 0.012(2) 0.019(2)
C56 0.029(2) 0.038(3) 0.036(3) 0.009(2) 0.005(2) 0.005(2)
C61 0.040(3) 0.037(3) 0.021(2) 0.003(2) 0.000(2) 0.010(2)
C62 0.021(2) 0.037(3) 0.023(2) -0.0096(19) 0.0006(18) 0.0109(19)
C63 0.048(3) 0.037(3) 0.034(3) -0.011(2) -0.010(2) 0.017(2)
C64 0.079(4) 0.034(3) 0.037(3) -0.011(2) -0.015(3) 0.024(3)
C65 0.083(4) 0.042(3) 0.016(2) 0.002(2) 0.003(3) 0.033(3)
C66 0.048(3) 0.041(3) 0.038(3) 0.002(2) 0.013(3) 0.014(2)
C71 0.019(2) 0.041(3) 0.036(3) 0.011(2) 0.007(2) 0.0051(19)
C72 0.046(3) 0.029(3) 0.038(3) -0.003(2) 0.023(2) -0.003(2)
C73 0.029(3) 0.073(4) 0.031(3) -0.001(3) 0.003(2) -0.005(3)
C74 0.037(3) 0.054(3) 0.068(4) 0.034(3) 0.011(3) 0.015(3)
C75 0.055(3) 0.051(3) 0.033(3) -0.001(2) 0.011(3) -0.015(3)
C76 0.054(3) 0.052(3) 0.058(4) -0.018(3) 0.036(3) -0.004(3)
C77 0.018(2) 0.023(2) 0.038(3) -0.005(2) 0.0121(19) -0.0023(17)
C78 0.034(2) 0.031(2) 0.025(2) 0.003(2) 0.013(2) 0.000(2)
C79 0.018(2) 0.046(3) 0.090(4) -0.037(3) 0.010(3) -0.008(2)
C80 0.017(2) 0.044(3) 0.039(3) 0.000(2) 0.008(2) 0.001(2)
C81 0.044(3) 0.047(3) 0.030(3) 0.009(2) 0.004(2) 0.007(2)
C82 0.052(3) 0.035(3) 0.047(3) 0.019(2) 0.023(3) 0.001(2)
C83 0.028(2) 0.034(3) 0.031(3) 0.002(2) 0.006(2) 0.003(2)
C84 0.031(2) 0.029(2) 0.027(2) -0.0072(19) 0.008(2) -0.0056(19)
C85 0.027(3) 0.044(3) 0.046(3) 0.003(2) 0.008(2) 0.005(2)
C86 0.040(3) 0.031(3) 0.060(4) 0.005(2) -0.004(3) 0.012(2)
C87 0.046(3) 0.046(3) 0.031(3) 0.000(2) 0.013(2) -0.007(2)
C88 0.036(3) 0.045(3) 0.049(3) -0.011(2) 0.023(2) 0.002(2)
C89 0.036(3) 0.045(3) 0.037(3) -0.009(2) -0.001(2) 0.000(2)
C90 0.032(3) 0.040(3) 0.041(3) -0.012(2) 0.009(2) 0.001(2)
C91 0.050(3) 0.041(3) 0.050(3) -0.004(3) 0.015(3) 0.013(2)
C92 0.062(4) 0.039(3) 0.050(3) -0.006(3) 0.010(3) -0.020(3)
C93 0.037(3) 0.050(3) 0.039(3) -0.007(2) 0.009(2) 0.014(2)
C94 0.026(3) 0.081(4) 0.071(4) -0.042(3) 0.005(3) 0.001(3)
C53 0.025(2) 0.030(2) 0.033(3) -0.002(2) 0.013(2) 0.0057(19)

loop_
_atom_type_symbol
_atom_type_description
_atom_type_scat_dispersion_real
_atom_type_scat_dispersion_imag
_atom_type_scat_source
C C 0.0033 0.0016 'International Tables Vol C Tables 4.2.6.8 and 6.1.1.4'
H H 0.0000 0.0000 'International Tables Vol C Tables 4.2.6.8 and 6.1.1.4'
P P 0.1023 0.0942 'International Tables Vol C Tables 4.2.6.8 and 6.1.1.4'
Cl Cl 0.1484 0.1585 'International Tables Vol C Tables 4.2.6.8 and 6.1.1.4'
Pd Pd -0.9988 1.0072 'International Tables Vol C Tables 4.2.6.8 and 6.1.1.4'

loop_
_geom_angle_atom_site_label_1
_geom_angle_atom_site_label_2
_geom_angle_atom_site_label_3
_geom_angle
C61 C12 C51 113.5(4)
C61 C12 C22 107.2(4)
C51 C12 C22 108.9(4)
C61 C12 Pd2 115.6(3)
C51 C12 Pd2 108.3(3)
C22 C12 Pd2 102.7(3)
Pd2 Pd3 P22 95.5(9)
Pd2 Pd3 Cl2 80.5(8)
P22 Pd3 Cl2 98.0(2)
Pd2 Pd3 P21 71.0(9)
P22 Pd3 P21 160.7(10)
Cl2 Pd3 P21 93.3(4)
Pd3 Pd2 C12 98.9(6)
Pd3 Pd2 P22 70.2(6)
C12 Pd2 P22 84.48(13)
Pd3 Pd2 P21 95.6(6)
C12 Pd2 P21 84.32(13)
P22 Pd2 P21 160.27(13)
Pd3 Pd2 Cl2 86.0(6)
C12 Pd2 Cl2 174.7(2)
P22 Pd2 Cl2 95.43(6)
P21 Pd2 Cl2 97.20(4)
C62 P22 C89 105.2(2)
C62 P22 C90 106.4(2)
C89 P22 C90 107.3(2)
C62 P22 Pd3 105.8(2)
C89 P22 Pd3 132.8(5)
C90 P22 Pd3 97.0(7)
C62 P22 Pd2 103.59(15)
C89 P22 Pd2 122.17(18)
C90 P22 Pd2 111.05(17)
C52 P21 C84 103.0(2)
C52 P21 C83 108.33(19)
C84 P21 C83 102.8(2)
C52 P21 Pd2 99.67(14)
C84 P21 Pd2 115.79(16)
C83 P21 Pd2 125.09(17)
C52 P21 Pd3 95.9(3)
C84 P21 Pd3 104.6(6)
C83 P21 Pd3 137.9(6)
C11 Pd1 P12 84.81(10)
C11 Pd1 P11 83.77(11)
P12 Pd1 P11 159.73(4)
C11 Pd1 Cl1 172.80(11)
P12 Pd1 Cl1 95.63(4)
P11 Pd1 Cl1 97.79(4)
C31 C11 C41 113.9(3)
C31 C11 C21 109.8(3)
C41 C11 C21 105.6(3)
C31 C11 Pd1 107.1(2)
C41 C11 Pd1 115.6(3)
C21 C11 Pd1 104.3(2)
C32 P11 C78 101.63(19)
C32 P11 C77 109.87(17)
C78 P11 C77 102.4(2)
C32 P11 Pd1 97.57(13)
C78 P11 Pd1 112.13(14)
C77 P11 Pd1 130.02(14)
C42 P12 C72 110.7(2)
C42 P12 C71 102.29(19)
C72 P12 C71 106.8(2)
C42 P12 Pd1 104.71(13)
C72 P12 Pd1 115.38(15)
C71 P12 Pd1 116.12(15)
C11 C21 H21A 109.5
C11 C21 H21B 109.5
H21A C21 H21B 109.5
C11 C21 H21C 109.5
H21A C21 H21C 109.5
H21B C21 H21C 109.5
C36 C31 C32 116.5(4)
C36 C31 C11 124.9(3)
C32 C31 C11 118.6(3)
C33 C32 C31 121.8(4)
C33 C32 P11 123.2(3)
C31 C32 P11 114.5(3)
C34 C33 C32 119.6(4)
C34 C33 H33 120.2
C32 C33 H33 120.2
C35 C34 C33 119.6(4)
C35 C34 H34 120.2
C33 C34 H34 120.2
C34 C35 C36 120.5(4)
C34 C35 H35 119.8
C36 C35 H35 119.8
C35 C36 C31 121.4(4)
C35 C36 H36 119.3
C31 C36 H36 119.3
C42 C41 C46 117.3(4)
C42 C41 C11 121.3(3)
C46 C41 C11 121.3(3)
C44 C43 C42 120.3(4)
C44 C43 H43 119.8
C42 C43 H43 119.8
C41 C42 C43 121.0(4)
C41 C42 P12 113.4(3)
C43 C42 P12 125.6(3)
C43 C44 C45 119.5(4)
C43 C44 H44 120.3
C45 C44 H44 120.3
C46 C45 C44 120.4(4)
C46 C45 H45 119.8
C44 C45 H45 119.8
C45 C46 C41 121.4(4)
C45 C46 H46 119.3
C41 C46 H46 119.3
C56 C51 C52 117.1(4)
C56 C51 C12 124.0(4)
C52 C51 C12 118.8(4)
C53 C52 C51 121.4(4)
C53 C52 P21 124.2(3)
C51 C52 P21 114.1(3)
C55 C54 C53 119.1(4)
C55 C54 H54 120.4
C53 C54 H54 120.4
C54 C55 C56 121.4(4)
C54 C55 H55 119.3
C56 C55 H55 119.3
C55 C56 C51 120.8(4)
C55 C56 H56 119.6
C51 C56 H56 119.6
C62 C61 C66 117.1(4)
C62 C61 C12 121.6(4)
C66 C61 C12 120.8(4)
C61 C62 C63 121.1(4)
C61 C62 P22 114.7(3)
C63 C62 P22 123.8(4)
C64 C63 C62 120.8(5)
C64 C63 H63 119.6
C62 C63 H63 119.6
C63 C64 C65 118.9(5)
C63 C64 H64 120.6
C65 C64 H64 120.6
C66 C65 C64 121.5(5)
C66 C65 H65 119.2
C64 C65 H65 119.2
C65 C66 C61 120.3(5)
C65 C66 H66 119.8
C61 C66 H66 119.8
C74 C71 C73 111.9(4)
C74 C71 P12 111.6(3)
C73 C71 P12 109.8(3)
C74 C71 H71 107.8
C73 C71 H71 107.8
P12 C71 H71 107.8
C75 C72 C76 111.5(4)
C75 C72 P12 109.5(3)
C76 C72 P12 116.3(3)
C75 C72 H72 106.3
C76 C72 H72 106.3
P12 C72 H72 106.3
C71 C73 H73A 109.5
C71 C73 H73B 109.5
H73A C73 H73B 109.5
C71 C73 H73C 109.5
H73A C73 H73C 109.5
H73B C73 H73C 109.5
C71 C74 H74A 109.5
C71 C74 H74B 109.5
H74A C74 H74B 109.5
C71 C74 H74C 109.5
H74A C74 H74C 109.5
H74B C74 H74C 109.5
C72 C75 H75A 109.5
C72 C75 H75B 109.5
H75A C75 H75B 109.5
C72 C75 H75C 109.5
H75A C75 H75C 109.5
H75B C75 H75C 109.5
C72 C76 H76A 109.5
C72 C76 H76B 109.5
H76A C76 H76B 109.5
C72 C76 H76C 109.5
H76A C76 H76C 109.5
H76B C76 H76C 109.5
C80 C77 C79 112.7(4)
C80 C77 P11 115.8(3)
C79 C77 P11 108.0(3)
C80 C77 H77 106.6
C79 C77 H77 106.6
P11 C77 H77 106.6
C82 C78 C81 110.3(4)
C82 C78 P11 113.3(3)
C81 C78 P11 110.2(3)
C82 C78 H78 107.6
C81 C78 H78 107.6
P11 C78 H78 107.6
C77 C79 H79A 109.5
C77 C79 H79B 109.5
H79A C79 H79B 109.5
C77 C79 H79C 109.5
H79A C79 H79C 109.5
H79B C79 H79C 109.5
C77 C80 H80A 109.5
C77 C80 H80B 109.5
H80A C80 H80B 109.5
C77 C80 H80C 109.5
H80A C80 H80C 109.5
H80B C80 H80C 109.5
C78 C81 H81A 109.5
C78 C81 H81B 109.5
H81A C81 H81B 109.5
C78 C81 H81C 109.5
H81A C81 H81C 109.5
H81B C81 H81C 109.5
C78 C82 H82A 109.5
C78 C82 H82B 109.5
H82A C82 H82B 109.5
C78 C82 H82C 109.5
H82A C82 H82C 109.5
H82B C82 H82C 109.5
C86 C83 C85 112.4(4)
C86 C83 P21 109.7(3)
C85 C83 P21 115.3(3)
C86 C83 H83 106.3
C85 C83 H83 106.3
P21 C83 H83 106.3
C87 C84 C88 111.1(4)
C87 C84 P21 112.9(3)
C88 C84 P21 110.0(3)
C87 C84 H84 107.5
C88 C84 H84 107.5
P21 C84 H84 107.5
C83 C85 H85A 109.5
C83 C85 H85B 109.5
H85A C85 H85B 109.5
C83 C85 H85C 109.5
H85A C85 H85C 109.5
H85B C85 H85C 109.5
C83 C86 H86A 109.5
C83 C86 H86B 109.5
H86A C86 H86B 109.5
C83 C86 H86C 109.5
H86A C86 H86C 109.5
H86B C86 H86C 109.5
C84 C87 H87A 109.5
C84 C87 H87B 109.5
H87A C87 H87B 109.5
C84 C87 H87C 109.5
H87A C87 H87C 109.5
H87B C87 H87C 109.5
C84 C88 H88A 109.5
C84 C88 H88B 109.5
H88A C88 H88B 109.5
C84 C88 H88C 109.5
H88A C88 H88C 109.5
H88B C88 H88C 109.5
C91 C89 C92 112.9(4)
C91 C89 P22 108.6(4)
C92 C89 P22 111.9(3)
C91 C89 H89 107.8
C92 C89 H89 107.8
P22 C89 H89 107.8
C94 C90 C93 111.0(4)
C94 C90 P22 114.6(3)
C93 C90 P22 107.4(3)
C94 C90 H90 107.9
C93 C90 H90 107.9
P22 C90 H90 107.9
C89 C91 H91A 109.5
C89 C91 H91B 109.5
H91A C91 H91B 109.5
C89 C91 H91C 109.5
H91A C91 H91C 109.5
H91B C91 H91C 109.5
C89 C92 H92A 109.5
C89 C92 H92B 109.5
H92A C92 H92B 109.5
C89 C92 H92C 109.5
H92A C92 H92C 109.5
H92B C92 H92C 109.5
C90 C93 H93A 109.5
C90 C93 H93B 109.5
H93A C93 H93B 109.5
C90 C93 H93C 109.5
H93A C93 H93C 109.5
H93B C93 H93C 109.5
C90 C94 H94A 109.5
C90 C94 H94B 109.5
H94A C94 H94B 109.5
C90 C94 H94C 109.5
H94A C94 H94C 109.5
H94B C94 H94C 109.5
C52 C53 C54 119.5(4)
C52 C53 H53 120.2
C54 C53 H53 120.2

loop_
_geom_bond_atom_site_label_1
_geom_bond_atom_site_label_2
_geom_bond_distance
C12 C61 1.514(6)
C12 C51 1.555(6)
C12 C22 1.566(6)
C12 Pd2 2.091(5)
C22 H22A 0.9800
C22 H22B 0.9800
C22 H22C 0.9800
Pd3 Pd2 0.57(2)
Pd3 P22 2.154(7)
Pd3 Cl2 2.425(7)
Pd3 P21 2.440(11)
Cl2 Pd2 2.3978(12)
Pd2 P22 2.2795(16)
Pd2 P21 2.3176(13)
P22 C62 1.799(5)
P22 C89 1.836(5)
P22 C90 1.856(5)
P21 C52 1.818(4)
P21 C84 1.847(4)
P21 C83 1.865(4)
Pd1 C11 2.083(4)
Pd1 P12 2.2585(10)
Pd1 P11 2.3430(10)
Pd1 Cl1 2.4065(10)
C11 C31 1.525(5)
C11 C41 1.530(5)
C11 C21 1.551(5)
P11 C32 1.819(4)
P11 C78 1.859(4)
P11 C77 1.869(4)
P12 C42 1.806(4)
P12 C72 1.845(5)
P12 C71 1.847(4)
C21 H21A 0.9800
C21 H21B 0.9800
C21 H21C 0.9800
C31 C36 1.399(5)
C31 C32 1.412(5)
C32 C33 1.387(5)
C33 C34 1.386(6)
C33 H33 0.9500
C34 C35 1.385(6)
C34 H34 0.9500
C35 C36 1.385(6)
C35 H35 0.9500
C36 H36 0.9500
C41 C42 1.398(5)
C41 C46 1.403(6)
C43 C44 1.376(6)
C43 C42 1.400(5)
C43 H43 0.9500
C44 C45 1.387(6)
C44 H44 0.9500
C45 C46 1.383(6)
C45 H45 0.9500
C46 H46 0.9500
C51 C56 1.396(6)
C51 C52 1.420(6)
C52 C53 1.392(6)
C54 C55 1.383(7)
C54 C53 1.398(6)
C54 H54 0.9500
C55 C56 1.386(7)
C55 H55 0.9500
C56 H56 0.9500
C61 C62 1.375(6)
C61 C66 1.425(6)
C62 C63 1.397(6)
C63 C64 1.366(7)
C63 H63 0.9500
C64 C65 1.373(8)
C64 H64 0.9500
C65 C66 1.367(7)
C65 H65 0.9500
C66 H66 0.9500
C71 C74 1.508(6)
C71 C73 1.524(7)
C71 H71 1.0000
C72 C75 1.503(7)
C72 C76 1.538(6)
C72 H72 1.0000
C73 H73A 0.9800
C73 H73B 0.9800
C73 H73C 0.9800
C74 H74A 0.9800
C74 H74B 0.9800
C74 H74C 0.9800
C75 H75A 0.9800
C75 H75B 0.9800
C75 H75C 0.9800
C76 H76A 0.9800
C76 H76B 0.9800
C76 H76C 0.9800
C77 C80 1.511(6)
C77 C79 1.521(6)
C77 H77 1.0000
C78 C82 1.527(6)
C78 C81 1.527(6)
C78 H78 1.0000
C79 H79A 0.9800
C79 H79B 0.9800
C79 H79C 0.9800
C80 H80A 0.9800
C80 H80B 0.9800
C80 H80C 0.9800
C81 H81A 0.9800
C81 H81B 0.9800
C81 H81C 0.9800
C82 H82A 0.9800
C82 H82B 0.9800
C82 H82C 0.9800
C83 C86 1.526(6)
C83 C85 1.530(6)
C83 H83 1.0000
C84 C87 1.512(6)
C84 C88 1.531(6)
C84 H84 1.0000
C85 H85A 0.9800
C85 H85B 0.9800
C85 H85C 0.9800
C86 H86A 0.9800
C86 H86B 0.9800
C86 H86C 0.9800
C87 H87A 0.9800
C87 H87B 0.9800
C87 H87C 0.9800
C88 H88A 0.9800
C88 H88B 0.9800
C88 H88C 0.9800
C89 C91 1.503(7)
C89 C92 1.545(7)
C89 H89 1.0000
C90 C94 1.516(6)
C90 C93 1.545(7)
C90 H90 1.0000
C91 H91A 0.9800
C91 H91B 0.9800
C91 H91C 0.9800
C92 H92A 0.9800
C92 H92B 0.9800
C92 H92C 0.9800
C93 H93A 0.9800
C93 H93B 0.9800
C93 H93C 0.9800
C94 H94A 0.9800
C94 H94B 0.9800
C94 H94C 0.9800
C53 H53 0.9500
